data_2209555
loop_
_publ_author_name
'Dehghanpour, Saeed'
'Mahmoudi, Ali'
'Sepaveh, Fatemeh'
'Ng, Seik Weng'

_publ_section_title
'[<i>N</i>,<i>N</i>'-Bis(<i>trans</i>-2-nitroprop-2-enylidene)ethylenediamine-\k^2^<i>N</i>,<i>N</i>']dibromonickel(II)'
_journal_coeditor_code HY2004
_journal_issue 7
_journal_name_full 'Acta Crystallographica Section E'
_journal_page_first m1462
_journal_page_last m1463
_journal_paper_doi 10.1107/S1600536806019775
_journal_volume 62
_journal_year 2006
_chemical_formula_iupac '[Ni Br2 (C20 H18 N4 O4)]'
_chemical_formula_moiety 'C20 H18 Br2 N4 Ni O4'
_chemical_formula_sum 'C20 H18 Br2 N4 Ni O4'
_chemical_formula_weight 596.91
_chemical_name_systematic
;
Dibromo[bis(trans-2-nitrocinnamaldehyde)ethylenediimine-N,N']nickel(II)
;
_space_group_IT_number 14
_symmetry_cell_setting monoclinic
_symmetry_space_group_name_Hall '-P 2yn'
_symmetry_space_group_name_H-M 'P 1 21/n 1'
_atom_sites_solution_hydrogens geom
_atom_sites_solution_primary direct
_atom_sites_solution_secondary difmap
_audit_creation_method SHELXL-97
_cell_angle_alpha 90.00
_cell_angle_beta 98.2040(10)
_cell_angle_gamma 90.00
_cell_formula_units_Z 4
_cell_length_a 7.6644(3)
_cell_length_b 16.3219(6)
_cell_length_c 18.5582(7)
_cell_measurement_reflns_used 4873
_cell_measurement_temperature 293(2)
_cell_measurement_theta_max 24.0
_cell_measurement_theta_min 2.2
_cell_volume 2297.83(15)
_computing_cell_refinement 'SAINT (Bruker, 1998)'
_computing_data_collection 'SMART (Bruker, 1998)'
_computing_data_reduction SAINT
_computing_molecular_graphics 'ORTEPII (Johnson, 1976) and SHELXTL (Bruker, 1998)'
_computing_publication_material SHELXL97
_computing_structure_refinement 'SHELXL97 (Sheldrick, 1997)'
_computing_structure_solution 'SHELXS97 (Sheldrick, 1997)'
_diffrn_ambient_temperature 293(2)
_diffrn_measured_fraction_theta_full 0.98
_diffrn_measured_fraction_theta_max 0.98
_diffrn_measurement_device_type 'Bruker SMART area-detector'
_diffrn_measurement_method '\f and \w'
_diffrn_radiation_monochromator graphite
_diffrn_radiation_source 'fine-focus sealed tube'
_diffrn_radiation_type MoK\a
_diffrn_radiation_wavelength 0.71073
_diffrn_reflns_av_R_equivalents 0.058
_diffrn_reflns_av_sigmaI/netI 0.058
_diffrn_reflns_limit_h_max 10
_diffrn_reflns_limit_h_min -10
_diffrn_reflns_limit_k_max 22
_diffrn_reflns_limit_k_min -22
_diffrn_reflns_limit_l_max 25
_diffrn_reflns_limit_l_min -25
_diffrn_reflns_number 25133
_diffrn_reflns_theta_full 29.5
_diffrn_reflns_theta_max 29.5
_diffrn_reflns_theta_min 2.7
_exptl_absorpt_coefficient_mu 4.355
_exptl_absorpt_correction_T_max 0.522
_exptl_absorpt_correction_T_min 0.231
_exptl_absorpt_correction_type multi-scan
_exptl_absorpt_process_details '(SADABS; Sheldrick, 1996)'
_exptl_crystal_colour Purple
_exptl_crystal_density_diffrn 1.725
_exptl_crystal_density_method 'not measured'
_exptl_crystal_description Plate
_exptl_crystal_F_000 1184
_exptl_crystal_size_max 0.45
_exptl_crystal_size_mid 0.30
_exptl_crystal_size_min 0.15
_refine_diff_density_max 0.51
_refine_diff_density_min -0.37
_refine_ls_extinction_method none
_refine_ls_goodness_of_fit_ref 1.00
_refine_ls_hydrogen_treatment constr
_refine_ls_matrix_type full
_refine_ls_number_parameters 309
_refine_ls_number_reflns 6270
_refine_ls_number_restraints 9
_refine_ls_restrained_S_all 1.01
_refine_ls_R_factor_all 0.096
_refine_ls_R_factor_gt 0.039
_refine_ls_shift/su_max 0.001
_refine_ls_shift/su_mean 0.000
_refine_ls_structure_factor_coef Fsqd
_refine_ls_weighting_details 'calc w=1/[\s^2^(Fo^2^)+(0.0431P)^2^] where P=(Fo^2^+2Fc^2^)/3'
_refine_ls_weighting_scheme calc
_refine_ls_wR_factor_gt 0.087
_refine_ls_wR_factor_ref 0.107
_reflns_number_gt 3365
_reflns_number_total 6270
_reflns_threshold_expression I>2\s(I)
_cod_data_source_file hy2004.cif
_cod_data_source_block I
_cod_original_cell_volume 2297.8(3)
_cod_original_sg_symbol_H-M 'P 21/n'
_cod_database_code 2209555
_cod_database_fobs_code 2209555

loop_
_symmetry_equiv_pos_as_xyz
'x, y, z'
'-x+1/2, y+1/2, -z+1/2'
'-x, -y, -z'
'x-1/2, -y-1/2, z-1/2'

loop_
_atom_site_type_symbol
_atom_site_label
_atom_site_fract_x
_atom_site_fract_y
_atom_site_fract_z
_atom_site_U_iso_or_equiv
_atom_site_adp_type
_atom_site_calc_flag
_atom_site_refinement_flags
_atom_site_occupancy
_atom_site_disorder_assembly
_atom_site_disorder_group
Ni Ni1 0.63307(4) 0.67773(2) 0.57976(2) 0.05300(10) Uani d D 1 . .
Br Br1 0.7657(4) 0.7481(2) 0.68370(10) 0.0760(10) Uani d PD 0.63(3) A 1
Br Br1' 0.799(3) 0.7425(6) 0.6757(7) 0.116(2) Uani d PD 0.37(3) A 2
Br Br2 0.75872(5) 0.63921(2) 0.47531(2) 0.07640(10) Uani d . 1 A .
O O1 0.1206(6) 1.1309(4) 0.4859(3) 0.105(2) Uani d PD 0.650(10) B 1
O O2 0.0398(5) 1.0518(4) 0.5664(2) 0.073(2) Uani d PD 0.650(10) B 1
O O1' 0.1290(10) 1.0660(8) 0.4749(3) 0.084(4) Uani d PD 0.350(10) B 2
O O2' 0.0400(10) 1.1163(8) 0.5687(5) 0.111(5) Uani d PD 0.350(10) B 2
O O3 0.9222(4) 0.2773(2) 0.6390(2) 0.0880(10) Uani d . 1 . .
O O4 1.0986(4) 0.2085(2) 0.7173(2) 0.1230(10) Uani d . 1 . .
N N1 0.1534(3) 1.08990(10) 0.53900(10) 0.0600(10) Uani d D 1 . .
N N2 0.3896(3) 0.7153(2) 0.54430(10) 0.0520(10) Uani d . 1 A .
N N3 0.5148(3) 0.5750(2) 0.60430(10) 0.0550(10) Uani d . 1 A .
N N4 1.0410(4) 0.2729(2) 0.6898(2) 0.0770(10) Uani d . 1 A .
C C1 0.3371(4) 1.0838(2) 0.5761(2) 0.0530(10) Uani d D 1 B .
C C2 0.4117(4) 1.1579(2) 0.6013(2) 0.0650(10) Uani d . 1 . .
C C3 0.5833(5) 1.1580(2) 0.6357(2) 0.0740(10) Uani d . 1 B .
C C4 0.6768(4) 1.0860(2) 0.6440(2) 0.0710(10) Uani d . 1 . .
C C5 0.6001(4) 1.0132(2) 0.6196(2) 0.0640(10) Uani d . 1 B .
C C6 0.4254(3) 1.0095(2) 0.5847(2) 0.0520(10) Uani d . 1 . .
C C7 0.3395(4) 0.9321(2) 0.5599(2) 0.0560(10) Uani d . 1 B .
C C8 0.4177(4) 0.8593(2) 0.5625(2) 0.0580(10) Uani d . 1 . .
C C9 0.3193(4) 0.7862(2) 0.5403(2) 0.0560(10) Uani d . 1 A .
C C10 0.2823(4) 0.6423(2) 0.5253(2) 0.0660(10) Uani d . 1 . .
C C11 0.3218(4) 0.5830(2) 0.5875(2) 0.0680(10) Uani d . 1 A .
C C12 0.5834(4) 0.5080(2) 0.6302(2) 0.0550(10) Uani d . 1 . .
C C13 0.7701(4) 0.4990(2) 0.6510(2) 0.0560(10) Uani d . 1 A .
C C14 0.8450(4) 0.4319(2) 0.6833(2) 0.0540(10) Uani d . 1 . .
C C15 1.0332(4) 0.4243(2) 0.7115(2) 0.0530(10) Uani d . 1 A .
C C16 1.1283(4) 0.4932(2) 0.7370(2) 0.0590(10) Uani d . 1 . .
C C17 1.3023(4) 0.4891(2) 0.7686(2) 0.0720(10) Uani d . 1 A .
C C18 1.3863(4) 0.4146(3) 0.7769(2) 0.0780(10) Uani d . 1 . .
C C19 1.2976(4) 0.3441(2) 0.7530(2) 0.0720(10) Uani d . 1 A .
C C20 1.1249(4) 0.3495(2) 0.7196(2) 0.0590(10) Uani d . 1 . .
H H2 0.3472 1.2063 0.5952 0.078 Uiso calc R 1 B .
H H3 0.6359 1.2068 0.6532 0.088 Uiso calc R 1 . .
H H4 0.7932 1.0865 0.6665 0.085 Uiso calc R 1 B .
H H5 0.6656 0.9652 0.6262 0.076 Uiso calc R 1 . .
H H7 0.2206 0.9342 0.5408 0.068 Uiso calc R 1 . .
H H8 0.5379 0.8555 0.5788 0.070 Uiso calc R 1 B .
H H9 0.2000 0.7909 0.5225 0.068 Uiso calc R 1 . .
H H10a 0.3114 0.6181 0.4808 0.080 Uiso calc R 1 A .
H H10b 0.1581 0.6564 0.5181 0.080 Uiso calc R 1 . .
H H11a 0.2738 0.6031 0.6297 0.082 Uiso calc R 1 . .
H H11b 0.2691 0.5301 0.5740 0.082 Uiso calc R 1 . .
H H12 0.5102 0.4637 0.6358 0.066 Uiso calc R 1 A .
H H13 0.8429 0.5421 0.6416 0.068 Uiso calc R 1 . .
H H14 0.7729 0.3870 0.6882 0.065 Uiso calc R 1 A .
H H16 1.0729 0.5440 0.7327 0.071 Uiso calc R 1 A .
H H17 1.3627 0.5367 0.7842 0.086 Uiso calc R 1 . .
H H18 1.5032 0.4117 0.7987 0.093 Uiso calc R 1 A .
H H19 1.3532 0.2935 0.7593 0.087 Uiso calc R 1 . .

loop_
_atom_site_aniso_label
_atom_site_aniso_U_11
_atom_site_aniso_U_22
_atom_site_aniso_U_33
_atom_site_aniso_U_12
_atom_site_aniso_U_13
_atom_site_aniso_U_23
Ni1 0.0375(2) 0.0493(2) 0.0679(3) -0.0013(2) -0.0070(2) 0.0045(2)
Br1 0.0751(9) 0.0820(10) 0.0640(10) -0.0030(10) -0.0150(10) -0.0050(10)
Br1' 0.102(4) 0.115(3) 0.111(3) -0.039(2) -0.049(2) -0.009(2)
Br2 0.0673(2) 0.0749(3) 0.0896(3) 0.0031(2) 0.0198(2) 0.0019(2)
O1 0.085(3) 0.093(5) 0.122(4) 0.000(3) -0.031(3) 0.056(4)
O2 0.045(2) 0.091(4) 0.081(3) 0.011(2) 0.003(2) -0.016(2)
O1' 0.068(5) 0.106(9) 0.072(5) 0.025(5) -0.011(4) 0.019(5)
O2' 0.068(5) 0.140(10) 0.122(7) 0.047(6) 0.002(4) -0.066(7)
O3 0.071(2) 0.074(2) 0.114(2) -0.0080(10) 0.000(2) -0.013(2)
O4 0.102(2) 0.059(2) 0.203(4) 0.019(2) 0.004(2) 0.020(2)
N1 0.051(2) 0.057(2) 0.069(2) 0.0030(10) -0.0060(10) 0.002(2)
N2 0.0410(10) 0.0510(10) 0.063(2) 0.0030(10) -0.0040(10) 0.0050(10)
N3 0.0410(10) 0.053(2) 0.069(2) -0.0020(10) -0.0020(10) 0.0050(10)
N4 0.057(2) 0.060(2) 0.113(3) 0.0050(10) 0.016(2) 0.004(2)
C1 0.046(2) 0.057(2) 0.055(2) 0.0020(10) 0.0040(10) 0.0030(10)
C2 0.065(2) 0.059(2) 0.071(2) -0.004(2) 0.007(2) -0.005(2)
C3 0.069(2) 0.076(2) 0.075(2) -0.022(2) 0.007(2) -0.012(2)
C4 0.045(2) 0.096(3) 0.069(2) -0.010(2) -0.0040(10) -0.005(2)
C5 0.046(2) 0.075(2) 0.067(2) 0.004(2) -0.0030(10) 0.005(2)
C6 0.042(2) 0.056(2) 0.056(2) 0.0010(10) 0.0000(10) 0.0050(10)
C7 0.043(2) 0.057(2) 0.066(2) 0.0060(10) -0.0030(10) 0.004(2)
C8 0.045(2) 0.057(2) 0.070(2) 0.0060(10) -0.0010(10) 0.007(2)
C9 0.041(2) 0.058(2) 0.066(2) 0.0060(10) -0.0060(10) 0.007(2)
C10 0.042(2) 0.062(2) 0.088(2) 0.0020(10) -0.014(2) 0.000(2)
C11 0.042(2) 0.058(2) 0.100(2) 0.0000(10) -0.002(2) 0.010(2)
C12 0.050(2) 0.051(2) 0.064(2) 0.0010(10) 0.0050(10) 0.006(2)
C13 0.050(2) 0.053(2) 0.064(2) -0.0010(10) 0.0030(10) 0.009(2)
C14 0.047(2) 0.058(2) 0.057(2) 0.0010(10) 0.0080(10) 0.0030(10)
C15 0.047(2) 0.064(2) 0.047(2) 0.0060(10) 0.0070(10) 0.0080(10)
C16 0.059(2) 0.061(2) 0.056(2) 0.002(2) 0.0040(10) 0.004(2)
C17 0.057(2) 0.087(3) 0.068(2) -0.009(2) 0.000(2) -0.009(2)
C18 0.049(2) 0.103(3) 0.076(2) 0.005(2) -0.007(2) 0.005(2)
C19 0.051(2) 0.082(3) 0.082(2) 0.018(2) 0.005(2) 0.016(2)
C20 0.052(2) 0.060(2) 0.066(2) 0.0070(10) 0.0080(10) 0.012(2)

loop_
_atom_type_symbol
_atom_type_description
_atom_type_scat_dispersion_real
_atom_type_scat_dispersion_imag
_atom_type_scat_source
C C 0.0033 0.0016 'International Tables Vol C Tables 4.2.6.8 and 6.1.1.4'
H H 0.0000 0.0000 'International Tables Vol C Tables 4.2.6.8 and 6.1.1.4'
N N 0.0061 0.0033 'International Tables Vol C Tables 4.2.6.8 and 6.1.1.4'
Br Br -0.2901 2.4595 'International Tables Vol C Tables 4.2.6.8 and 6.1.1.4'
Ni Ni 0.3393 1.1124 'International Tables Vol C Tables 4.2.6.8 and 6.1.1.4'
O O 0.0106 0.0060 'International Tables Vol C Tables 4.2.6.8 and 6.1.1.4'

loop_
_geom_angle_atom_site_label_1
_geom_angle_atom_site_label_2
_geom_angle_atom_site_label_3
_geom_angle
_geom_angle_publ_flag
N2 Ni1 N3 84.20(10) yes
N2 Ni1 Br1 113.40(10) yes
N2 Ni1 Br2 106.40(10) yes
N3 Ni1 Br1 112.50(10) yes
N3 Ni1 Br2 102.40(10) yes
Br1 Ni1 Br2 128.50(10) yes
N2 Ni1 Br1' 120.5(6) no
N3 Ni1 Br1' 115.6(3) no
Br1' Ni1 Br2 120.8(7) no
O1 N1 O2 123.1(4) no
O2' N1 O1' 123.1(6) no
O2' N1 C1 121.5(5) no
O1 N1 C1 120.0(3) no
O2 N1 C1 116.9(3) no
O1' N1 C1 115.4(4) no
C9 N2 C10 120.5(2) no
C9 N2 Ni1 132.0(2) no
C10 N2 Ni1 107.3(2) no
C12 N3 C11 120.2(3) no
C12 N3 Ni1 129.1(2) no
C11 N3 Ni1 110.7(2) no
O3 N4 O4 124.1(3) no
O3 N4 C20 118.6(3) no
O4 N4 C20 117.4(3) no
C6 C1 C2 123.5(3) no
C6 C1 N1 121.9(2) no
C2 C1 N1 114.6(2) no
C3 C2 C1 118.4(3) no
C4 C3 C2 120.0(3) no
C3 C4 C5 120.7(3) no
C4 C5 C6 121.6(3) no
C1 C6 C5 115.7(3) no
C1 C6 C7 121.8(2) no
C5 C6 C7 122.5(3) no
C8 C7 C6 125.4(3) no
C7 C8 C9 121.0(3) no
N2 C9 C8 122.4(3) no
N2 C10 C11 107.2(2) no
N3 C11 C10 107.8(3) no
N3 C12 C13 122.0(3) no
C14 C13 C12 123.5(3) no
C13 C14 C15 124.4(3) no
C16 C15 C20 115.9(3) no
C16 C15 C14 119.7(3) no
C20 C15 C14 124.2(3) no
C17 C16 C15 122.3(3) no
C16 C17 C18 120.0(3) no
C19 C18 C17 120.1(3) no
C18 C19 C20 119.3(3) no
C19 C20 C15 122.3(3) no
C19 C20 N4 116.9(3) no
C15 C20 N4 120.7(3) no
C3 C2 H2 120.8 no
C1 C2 H2 120.8 no
C4 C3 H3 120.0 no
C2 C3 H3 120.0 no
C3 C4 H4 119.6 no
C5 C4 H4 119.6 no
C4 C5 H5 119.2 no
C6 C5 H5 119.2 no
C8 C7 H7 117.3 no
C6 C7 H7 117.3 no
C7 C8 H8 119.5 no
C9 C8 H8 119.5 no
N2 C9 H9 118.8 no
C8 C9 H9 118.8 no
N2 C10 H10a 110.3 no
C11 C10 H10a 110.3 no
N2 C10 H10b 110.3 no
C11 C10 H10b 110.3 no
H10a C10 H10b 108.5 no
N3 C11 H11a 110.1 no
C10 C11 H11a 110.1 no
N3 C11 H11b 110.1 no
C10 C11 H11b 110.1 no
H11a C11 H11b 108.5 no
N3 C12 H12 119.0 no
C13 C12 H12 119.0 no
C14 C13 H13 118.3 no
C12 C13 H13 118.3 no
C13 C14 H14 117.8 no
C15 C14 H14 117.8 no
C17 C16 H16 118.8 no
C15 C16 H16 118.8 no
C16 C17 H17 120.0 no
C18 C17 H17 120.0 no
C19 C18 H18 120.0 no
C17 C18 H18 120.0 no
C18 C19 H19 120.3 no
C20 C19 H19 120.3 no

loop_
_geom_bond_atom_site_label_1
_geom_bond_atom_site_label_2
_geom_bond_distance
_geom_bond_publ_flag
Ni1 N2 1.985(2) yes
Ni1 N3 1.990(2) yes
Ni1 Br1 2.349(2) yes
Ni1 Br2 2.3690(10) yes
Ni1 Br1' 2.294(5) no
O1 N1 1.187(4) no
O2 N1 1.238(4) no
O1' N1 1.240(6) no
O2' N1 1.175(6) no
O3 N4 1.216(4) no
O4 N4 1.223(4) no
N1 C1 1.480(4) no
N2 C9 1.274(4) no
N2 C10 1.462(4) no
N3 C12 1.277(4) no
N3 C11 1.473(4) no
N4 C20 1.477(4) no
C1 C6 1.387(4) no
C1 C2 1.390(4) no
C2 C3 1.377(5) no
C3 C4 1.373(5) no
C4 C5 1.374(5) no
C5 C6 1.403(4) no
C6 C7 1.468(4) no
C7 C8 1.329(4) no
C8 C9 1.440(4) no
C10 C11 1.503(4) no
C12 C13 1.436(4) no
C13 C14 1.338(4) no
C14 C15 1.468(4) no
C15 C16 1.387(4) no
C15 C20 1.406(4) no
C16 C17 1.379(4) no
C17 C18 1.375(5) no
C18 C19 1.376(5) no
C19 C20 1.382(4) no
C2 H2 0.93 no
C3 H3 0.93 no
C4 H4 0.93 no
C5 H5 0.93 no
C7 H7 0.93 no
C8 H8 0.93 no
C9 H9 0.93 no
C10 H10a 0.97 no
C10 H10b 0.97 no
C11 H11a 0.97 no
C11 H11b 0.97 no
C12 H12 0.93 no
C13 H13 0.93 no
C14 H14 0.93 no
C16 H16 0.93 no
C17 H17 0.93 no
C18 H18 0.93 no
C19 H19 0.93 no

loop_
_geom_torsion_atom_site_label_1
_geom_torsion_atom_site_label_2
_geom_torsion_atom_site_label_3
_geom_torsion_atom_site_label_4
_geom_torsion
_geom_torsion_publ_flag
N3 Ni1 N2 C9 150.5(3) no
Br1' Ni1 N2 C9 34.2(5) no
Br1 Ni1 N2 C9 38.5(3) no
Br2 Ni1 N2 C9 -108.2(3) no
N3 Ni1 N2 C10 -25.0(2) no
Br1' Ni1 N2 C10 -141.3(4) no
Br1 Ni1 N2 C10 -137.0(2) no
Br2 Ni1 N2 C10 76.3(2) no
N2 Ni1 N3 C12 176.5(3) no
Br1' Ni1 N3 C12 -62.4(7) no
Br1 Ni1 N3 C12 -70.5(3) no
Br2 Ni1 N3 C12 70.9(3) no
N2 Ni1 N3 C11 -2.7(2) no
Br1' Ni1 N3 C11 118.4(7) no
Br1 Ni1 N3 C11 110.3(2) no
Br2 Ni1 N3 C11 -108.3(2) no
O2' N1 C1 C6 120.9(8) no
O1 N1 C1 C6 -119.8(5) no
O2 N1 C1 C6 61.1(4) no
O1' N1 C1 C6 -59.6(7) no
O2' N1 C1 C2 -59.0(7) no
O1 N1 C1 C2 60.3(5) no
O2 N1 C1 C2 -118.8(4) no
O1' N1 C1 C2 120.5(7) no
C6 C1 C2 C3 1.1(5) no
N1 C1 C2 C3 -179.0(3) no
C1 C2 C3 C4 0.3(5) no
C2 C3 C4 C5 -1.1(5) no
C3 C4 C5 C6 0.6(5) no
C2 C1 C6 C5 -1.5(4) no
N1 C1 C6 C5 178.6(3) no
C2 C1 C6 C7 177.5(3) no
N1 C1 C6 C7 -2.4(4) no
C4 C5 C6 C1 0.6(5) no
C4 C5 C6 C7 -178.3(3) no
C1 C6 C7 C8 176.0(3) no
C5 C6 C7 C8 -5.1(5) no
C6 C7 C8 C9 176.6(3) no
C10 N2 C9 C8 176.3(3) no
Ni1 N2 C9 C8 1.2(5) no
C7 C8 C9 N2 -177.8(3) no
C9 N2 C10 C11 -128.8(3) no
Ni1 N2 C10 C11 47.3(3) no
C12 N3 C11 C10 -150.1(3) no
Ni1 N3 C11 C10 29.2(3) no
N2 C10 C11 N3 -50.2(3) no
C11 N3 C12 C13 -176.6(3) no
Ni1 N3 C12 C13 4.3(4) no
N3 C12 C13 C14 174.9(3) no
C12 C13 C14 C15 -173.8(3) no
C13 C14 C15 C16 30.0(4) no
C13 C14 C15 C20 -154.8(3) no
C20 C15 C16 C17 0.0(4) no
C14 C15 C16 C17 175.5(3) no
C15 C16 C17 C18 -1.3(5) no
C16 C17 C18 C19 0.7(5) no
C17 C18 C19 C20 1.1(5) no
C18 C19 C20 C15 -2.5(5) no
C18 C19 C20 N4 175.2(3) no
C16 C15 C20 C19 1.9(4) no
C14 C15 C20 C19 -173.4(3) no
C16 C15 C20 N4 -175.7(3) no
C14 C15 C20 N4 9.0(5) no
O3 N4 C20 C19 -153.2(3) no
O4 N4 C20 C19 25.5(5) no
O3 N4 C20 C15 24.6(5) no
O4 N4 C20 C15 -156.7(3) no
